data_7207010
loop_
_publ_author_name
'Li, Lian-Jie'
'Qin, Chao'
'Wang, Xin-Long'
'Wang, Shuang'
'Zhao, Liang'
'Yang, Guang-Sheng'
'Wang, Hai-Ning'
'Yuan, Gang'
'Shao, Kui-Zhan'
'Su, Zhong-Min'

_publ_section_title
;
 pH variation induced construction of a series of entangled frameworks
 based on bi- and tri-metallic cores as nodes
;
_journal_issue 1
_journal_name_full CrystEngComm
_journal_page_first 124
_journal_paper_doi 10.1039/c1ce05810j
_journal_volume 14
_journal_year 2012
_chemical_formula_moiety 'C34 H24 N2 O11 Zn2'
_chemical_formula_sum 'C34 H24 N2 O11 Zn2'
_chemical_formula_weight 767.33
_chemical_name_systematic
;
?
;
_space_group_IT_number 15
_symmetry_cell_setting monoclinic
_symmetry_space_group_name_Hall '-C 2yc'
_symmetry_space_group_name_H-M 'C 1 2/c 1'
_atom_sites_solution_hydrogens geom
_atom_sites_solution_primary direct
_atom_sites_solution_secondary difmap
_audit_creation_method SHELXL-97
_cell_angle_alpha 90.00
_cell_angle_beta 109.954(5)
_cell_angle_gamma 90.00
_cell_formula_units_Z 4
_cell_length_a 15.236(5)
_cell_length_b 13.873(5)
_cell_length_c 15.344(5)
_cell_measurement_temperature 293(2)
_cell_volume 3048.5(18)
_computing_structure_refinement 'SHELXL-97 (Sheldrick, 1997)'
_diffrn_ambient_temperature 293(2)
_diffrn_measured_fraction_theta_full 0.995
_diffrn_measured_fraction_theta_max 0.995
_diffrn_radiation_monochromator graphite
_diffrn_radiation_source 'fine-focus sealed tube'
_diffrn_radiation_type MoK\a
_diffrn_radiation_wavelength 0.71069
_diffrn_reflns_av_R_equivalents 0.0317
_diffrn_reflns_av_sigmaI/netI 0.0429
_diffrn_reflns_limit_h_max 19
_diffrn_reflns_limit_h_min -18
_diffrn_reflns_limit_k_max 12
_diffrn_reflns_limit_k_min -17
_diffrn_reflns_limit_l_max 19
_diffrn_reflns_limit_l_min -19
_diffrn_reflns_number 8663
_diffrn_reflns_theta_full 26.88
_diffrn_reflns_theta_max 26.88
_diffrn_reflns_theta_min 2.04
_exptl_absorpt_coefficient_mu 1.643
_exptl_absorpt_correction_T_max 0.721
_exptl_absorpt_correction_T_min 0.558
_exptl_absorpt_correction_type multi-scan
_exptl_crystal_colour yellow
_exptl_crystal_density_diffrn 1.672
_exptl_crystal_density_method 'not measured'
_exptl_crystal_description block
_exptl_crystal_F_000 1560
_exptl_crystal_size_max 0.4
_exptl_crystal_size_mid 0.3
_exptl_crystal_size_min 0.2
_refine_diff_density_max 0.743
_refine_diff_density_min -0.702
_refine_diff_density_rms 0.078
_refine_ls_extinction_method none
_refine_ls_goodness_of_fit_ref 0.902
_refine_ls_hydrogen_treatment constr
_refine_ls_matrix_type full
_refine_ls_number_parameters 222
_refine_ls_number_reflns 3279
_refine_ls_number_restraints 0
_refine_ls_restrained_S_all 0.902
_refine_ls_R_factor_all 0.0635
_refine_ls_R_factor_gt 0.0418
_refine_ls_shift/su_max 0.011
_refine_ls_shift/su_mean 0.001
_refine_ls_structure_factor_coef Fsqd
_refine_ls_weighting_details 'calc w=1/[\s^2^(Fo^2^)+(0.1000P)^2^+0.0000P] where P=(Fo^2^+2Fc^2^)/3'
_refine_ls_weighting_scheme calc
_refine_ls_wR_factor_gt 0.1199
_refine_ls_wR_factor_ref 0.1355
_reflns_number_gt 2394
_reflns_number_total 3279
_reflns_threshold_expression >2sigma(I)
_cod_data_source_file c1ce05810j.txt
_cod_data_source_block 804836
_cod_original_sg_symbol_H-M C2/c
_cod_database_code 7207010

loop_
_symmetry_equiv_pos_as_xyz
'x, y, z'
'-x, y, -z+1/2'
'x+1/2, y+1/2, z'
'-x+1/2, y+1/2, -z+1/2'
'-x, -y, -z'
'x, -y, z-1/2'
'-x+1/2, -y+1/2, -z'
'x+1/2, -y+1/2, z-1/2'

loop_
_atom_site_label
_atom_site_type_symbol
_atom_site_fract_x
_atom_site_fract_y
_atom_site_fract_z
_atom_site_U_iso_or_equiv
_atom_site_adp_type
_atom_site_occupancy
_atom_site_symmetry_multiplicity
_atom_site_calc_flag
_atom_site_refinement_flags
Zn1 Zn 0.33302(3) 0.15132(3) 0.03487(3) 0.03336(16) Uani 1 1 d .
O1 O 0.35246(19) 0.0192(2) 0.1598(2) 0.0583(8) Uani 1 1 d .
O2 O 0.2326(2) 0.0673(2) 0.04130(19) 0.0591(8) Uani 1 1 d .
O3 O 0.28639(17) -0.18300(19) 0.40133(16) 0.0430(6) Uani 1 1 d .
O7 O 0.14527(16) -0.24837(18) 0.36851(17) 0.0438(6) Uani 1 1 d .
O8 O 0.8074(2) 0.1478(3) 0.1818(2) 0.0786(12) Uani 1 1 d .
N1 N 0.4667(2) 0.1262(2) 0.0438(2) 0.0365(6) Uani 1 1 d .
C1 C 0.4991(3) 0.1425(3) -0.0262(3) 0.0489(10) Uani 1 1 d .
H1 H 0.4565 0.1548 -0.0850 0.059 Uiso 1 1 calc R
C2 C 0.5927(3) 0.1416(3) -0.0142(3) 0.0574(12) Uani 1 1 d .
H2 H 0.6124 0.1518 -0.0645 0.069 Uiso 1 1 calc R
C3 C 0.6241(3) 0.1059(3) 0.1430(3) 0.0494(9) Uani 1 1 d .
H3 H 0.6654 0.0926 0.2022 0.059 Uiso 1 1 calc R
C4 C 0.5299(3) 0.1060(3) 0.1261(3) 0.0459(9) Uani 1 1 d .
H4 H 0.5089 0.0912 0.1748 0.055 Uiso 1 1 calc R
C5 C 0.6573(3) 0.1254(3) 0.0728(3) 0.0484(9) Uani 1 1 d .
C6 C 0.9033(3) 0.1460(3) 0.2117(3) 0.0594(12) Uani 1 1 d .
C7 C 0.9452(3) 0.1461(4) 0.3050(4) 0.0840(19) Uani 1 1 d .
H7 H 0.9093 0.1468 0.3433 0.101 Uiso 1 1 calc R
C8 C 0.9564(3) 0.1453(4) 0.1560(4) 0.0859(19) Uani 1 1 d .
H8 H 0.9277 0.1442 0.0919 0.103 Uiso 1 1 calc R
C11 C 0.7608(3) 0.1287(4) 0.0892(3) 0.0688(14) Uani 1 1 d .
H11A H 0.7813 0.0674 0.0725 0.083 Uiso 1 1 calc R
H11B H 0.7742 0.1786 0.0512 0.083 Uiso 1 1 calc R
C19 C 0.2042(3) -0.0485(3) 0.1418(2) 0.0407(8) Uani 1 1 d .
C20 C 0.2344(2) -0.0956(2) 0.2265(2) 0.0375(8) Uani 1 1 d .
H20 H 0.2961 -0.0889 0.2653 0.045 Uiso 1 1 calc R
C21 C 0.1130(3) -0.0601(3) 0.0834(3) 0.0502(10) Uani 1 1 d .
H21 H 0.0920 -0.0273 0.0272 0.060 Uiso 1 1 calc R
C22 C 0.0524(3) -0.1203(3) 0.1082(3) 0.0581(11) Uani 1 1 d .
H22 H -0.0082 -0.1298 0.0677 0.070 Uiso 1 1 calc R
C23 C 0.0827(3) -0.1657(3) 0.1929(3) 0.0469(9) Uani 1 1 d .
H23 H 0.0420 -0.2056 0.2096 0.056 Uiso 1 1 calc R
C24 C 0.1739(2) -0.1526(2) 0.2543(2) 0.0361(8) Uani 1 1 d .
C25 C 0.2044(2) -0.1980(2) 0.3476(2) 0.0341(7) Uani 1 1 d .
C26 C 0.2691(3) 0.0164(3) 0.1142(3) 0.0444(9) Uani 1 1 d .
O2W O 0.0000 0.3858(8) 0.2500 0.210(5) Uani 1 2 d S

loop_
_atom_site_aniso_label
_atom_site_aniso_U_11
_atom_site_aniso_U_22
_atom_site_aniso_U_33
_atom_site_aniso_U_23
_atom_site_aniso_U_13
_atom_site_aniso_U_12
Zn1 0.0293(2) 0.0400(3) 0.0301(2) -0.00226(15) 0.00921(16) 0.00019(16)
O1 0.0451(17) 0.077(2) 0.0575(18) 0.0031(15) 0.0240(14) -0.0151(14)
O2 0.070(2) 0.0620(18) 0.0424(16) 0.0089(13) 0.0160(14) -0.0239(15)
O3 0.0360(13) 0.0629(16) 0.0288(13) -0.0009(11) 0.0093(10) -0.0037(12)
O7 0.0355(13) 0.0538(16) 0.0394(14) 0.0154(11) 0.0096(11) -0.0015(11)
O8 0.0310(16) 0.133(4) 0.063(2) -0.0290(19) 0.0056(15) 0.0008(16)
N1 0.0313(15) 0.0435(16) 0.0340(15) 0.0003(12) 0.0102(12) 0.0023(12)
C1 0.0338(19) 0.079(3) 0.031(2) -0.0006(17) 0.0074(15) 0.0015(18)
C2 0.033(2) 0.105(4) 0.035(2) -0.003(2) 0.0117(17) 0.003(2)
C3 0.0350(19) 0.066(3) 0.039(2) 0.0073(18) 0.0030(16) 0.0042(18)
C4 0.041(2) 0.061(2) 0.035(2) 0.0052(17) 0.0120(16) 0.0013(18)
C5 0.0337(19) 0.065(2) 0.041(2) -0.0101(18) 0.0058(16) 0.0062(17)
C6 0.0290(19) 0.088(3) 0.053(3) -0.012(2) 0.0043(18) -0.0058(19)
C7 0.037(2) 0.148(6) 0.065(3) 0.009(3) 0.015(2) -0.011(3)
C8 0.040(3) 0.153(6) 0.054(3) -0.024(3) 0.001(2) 0.013(3)
C11 0.034(2) 0.115(4) 0.052(3) -0.014(3) 0.0088(19) 0.005(2)
C19 0.045(2) 0.044(2) 0.0333(18) -0.0001(15) 0.0136(15) -0.0053(16)
C20 0.0347(18) 0.044(2) 0.0328(18) -0.0028(14) 0.0098(14) -0.0080(15)
C21 0.051(2) 0.060(2) 0.035(2) 0.0142(17) 0.0080(17) -0.0079(19)
C22 0.042(2) 0.073(3) 0.046(2) 0.011(2) -0.0011(18) -0.013(2)
C23 0.039(2) 0.055(2) 0.043(2) 0.0077(17) 0.0098(17) -0.0131(17)
C24 0.0365(18) 0.0385(18) 0.0327(18) 0.0011(13) 0.0111(15) -0.0037(14)
C25 0.0339(18) 0.0381(18) 0.0305(17) 0.0001(14) 0.0111(14) 0.0018(14)
C26 0.057(2) 0.045(2) 0.036(2) -0.0065(16) 0.0220(18) -0.0114(17)
O2W 0.226(12) 0.194(9) 0.176(10) 0.000 0.024(8) 0.000

loop_
_atom_type_symbol
_atom_type_description
_atom_type_scat_dispersion_real
_atom_type_scat_dispersion_imag
_atom_type_scat_source
C C 0.0033 0.0016 'International Tables Vol C Tables 4.2.6.8 and 6.1.1.4'
H H 0.0000 0.0000 'International Tables Vol C Tables 4.2.6.8 and 6.1.1.4'
N N 0.0061 0.0033 'International Tables Vol C Tables 4.2.6.8 and 6.1.1.4'
O O 0.0106 0.0060 'International Tables Vol C Tables 4.2.6.8 and 6.1.1.4'
Zn Zn 0.2839 1.4301 'International Tables Vol C Tables 4.2.6.8 and 6.1.1.4'

loop_
_geom_angle_atom_site_label_1
_geom_angle_atom_site_label_2
_geom_angle_atom_site_label_3
_geom_angle
_geom_angle_site_symmetry_1
_geom_angle_site_symmetry_3
O2 Zn1 O7 108.40(12) . 4
O2 Zn1 O3 100.05(11) . 6
O7 Zn1 O3 122.01(11) 4 6
O2 Zn1 N1 132.97(13) . .
O7 Zn1 N1 99.41(11) 4 .
O3 Zn1 N1 96.07(11) 6 .
O2 Zn1 C26 28.40(12) . .
O7 Zn1 C26 98.60(11) 4 .
O3 Zn1 C26 125.94(12) 6 .
N1 Zn1 C26 111.95(13) . .
O2 Zn1 O1 55.59(11) . .
O7 Zn1 O1 89.74(11) 4 .
O3 Zn1 O1 146.44(10) 6 .
N1 Zn1 O1 88.29(10) . .
C26 Zn1 O1 27.26(10) . .
C26 O1 Zn1 76.5(2) . .
C26 O2 Zn1 105.1(2) . .
C25 O3 Zn1 129.9(2) . 6_556
C25 O7 Zn1 128.9(2) . 4_545
C11 O8 C6 117.0(4) . .
C4 N1 C1 116.8(3) . .
C4 N1 Zn1 119.0(2) . .
C1 N1 Zn1 123.5(2) . .
N1 C1 C2 122.6(4) . .
N1 C1 H1 118.7 . .
C2 C1 H1 118.7 . .
C5 C2 C1 119.7(4) . .
C5 C2 H2 120.1 . .
C1 C2 H2 120.1 . .
C5 C3 C4 119.9(4) . .
C5 C3 H3 120.1 . .
C4 C3 H3 120.1 . .
N1 C4 C3 123.5(3) . .
N1 C4 H4 118.3 . .
C3 C4 H4 118.3 . .
C3 C5 C2 117.5(4) . .
C3 C5 C11 121.5(4) . .
C2 C5 C11 121.0(4) . .
C8 C6 C7 119.8(4) . .
C8 C6 O8 125.6(4) . .
C7 C6 O8 114.6(4) . .
C6 C7 C8 119.8(5) . 2_755
C6 C7 H7 120.1 . .
C8 C7 H7 120.1 2_755 .
C6 C8 C7 120.4(5) . 2_755
C6 C8 H8 119.8 . .
C7 C8 H8 119.8 2_755 .
O8 C11 C5 108.5(4) . .
O8 C11 H11A 110.0 . .
C5 C11 H11A 110.0 . .
O8 C11 H11B 110.0 . .
C5 C11 H11B 110.0 . .
H11A C11 H11B 108.4 . .
C20 C19 C21 119.5(3) . .
C20 C19 C26 120.5(3) . .
C21 C19 C26 120.0(3) . .
C19 C20 C24 121.0(3) . .
C19 C20 H20 119.5 . .
C24 C20 H20 119.5 . .
C22 C21 C19 120.4(4) . .
C22 C21 H21 119.8 . .
C19 C21 H21 119.8 . .
C23 C22 C21 119.6(4) . .
C23 C22 H22 120.2 . .
C21 C22 H22 120.2 . .
C22 C23 C24 120.8(3) . .
C22 C23 H23 119.6 . .
C24 C23 H23 119.6 . .
C20 C24 C23 118.6(3) . .
C20 C24 C25 121.1(3) . .
C23 C24 C25 120.3(3) . .
O3 C25 O7 124.0(3) . .
O3 C25 C24 118.3(3) . .
O7 C25 C24 117.6(3) . .
O1 C26 O2 122.6(4) . .
O1 C26 C19 120.9(4) . .
O2 C26 C19 116.5(3) . .
O1 C26 Zn1 76.3(2) . .
O2 C26 Zn1 46.54(18) . .
C19 C26 Zn1 162.4(3) . .

loop_
_geom_bond_atom_site_label_1
_geom_bond_atom_site_label_2
_geom_bond_distance
_geom_bond_site_symmetry_2
Zn1 O2 1.952(3) .
Zn1 O7 1.977(2) 4
Zn1 O3 1.976(2) 6
Zn1 N1 2.025(3) .
Zn1 C26 2.597(4) .
Zn1 O1 2.595(3) .
O1 C26 1.223(5) .
O2 C26 1.279(5) .
O3 C25 1.257(4) .
O3 Zn1 1.976(2) 6_556
O7 C25 1.264(4) .
O7 Zn1 1.977(2) 4_545
O8 C11 1.380(5) .
O8 C6 1.375(5) .
N1 C4 1.331(4) .
N1 C1 1.344(5) .
C1 C2 1.375(5) .
C1 H1 0.9300 .
C2 C5 1.380(5) .
C2 H2 0.9300 .
C3 C5 1.365(5) .
C3 C4 1.369(5) .
C3 H3 0.9300 .
C4 H4 0.9300 .
C5 C11 1.511(5) .
C6 C8 1.363(7) .
C6 C7 1.355(7) .
C7 C8 1.411(7) 2_755
C7 H7 0.9300 .
C8 C7 1.411(7) 2_755
C8 H8 0.9300 .
C11 H11A 0.9700 .
C11 H11B 0.9700 .
C19 C20 1.385(5) .
C19 C21 1.382(5) .
C19 C26 1.502(5) .
C20 C24 1.386(4) .
C20 H20 0.9300 .
C21 C22 1.391(5) .
C21 H21 0.9300 .
C22 C23 1.375(5) .
C22 H22 0.9300 .
C23 C24 1.401(5) .
C23 H23 0.9300 .
C24 C25 1.486(5) .
